data_1008070
loop_
_publ_author_name
'Muller, J'
'Joubert, J C'
'Marezio, M'

_publ_section_title
;
Etude des phases du systeme Fe V O~4~ - V O~2~, obtenues par synthese
hydrothermale a 70 kbar et 1273k
;
_journal_coden_ASTM JSSCBI
_journal_name_full 'Journal of Solid State Chemistry'
_journal_page_first 357
_journal_page_last 362
_journal_paper_doi 10.1016/0022-4596(76)90118-3
_journal_volume 18
_journal_year 1976
_chemical_formula_structural 'Fe0.75 V0.75 V0.5 O4'
_chemical_formula_sum 'Fe0.75 O4 V1.25'
_chemical_name_systematic
;
Iron vanadium oxide (.8/1.3/4) - prepared at 70kbar and 1273K
;
_space_group_IT_number 2
_symmetry_cell_setting triclinic
_symmetry_Int_Tables_number 2
_symmetry_space_group_name_Hall '-P 1'
_symmetry_space_group_name_H-M 'P -1'
_cell_angle_alpha 90
_cell_angle_beta 90
_cell_angle_gamma 90
_cell_formula_units_Z 2
_cell_length_a 4.49
_cell_length_b 5.55
_cell_length_c 4.88
_cell_volume 121.6
_exptl_crystal_pressure_history 'prepared at 70kbar'
_exptl_crystal_thermal_history 'prepared at 70kbar and 1273K'
_refine_ls_R_factor_all 0.048
_cod_original_formula_sum 'Fe.75 O4 V1.25'
_cod_database_code 1008070

loop_
_symmetry_equiv_pos_as_xyz
x,y,z
-x,-y,-z

loop_
_atom_site_label
_atom_site_type_symbol
_atom_site_symmetry_multiplicity
_atom_site_Wyckoff_symbol
_atom_site_fract_x
_atom_site_fract_y
_atom_site_fract_z
_atom_site_occupancy
_atom_site_attached_hydrogens
_atom_site_calc_flag
V1 V5+ 2 i 0.9996(2) 0.1700(2) 0.2524(2) 0.625 0 d
Fe1 Fe3+ 2 i 0.9996(2) 0.1700(2) 0.2524(2) 0.375 0 d
V2 V5+ 2 i 0.4997(2) 0.6697(2) 0.2475(2) 0.625 0 d
Fe2 Fe3+ 2 i 0.4997(2) 0.6697(2) 0.2475(2) 0.375 0 d
O1 O2- 2 i 0.2659(7) 0.3790(6) 0.4160(6) 1. 0 d
O2 O2- 2 i 0.2306(7) 0.1190(6) 0.9151(6) 1. 0 d
O3 O2- 2 i 0.2658(7) 0.6215(6) 0.9154(6) 1. 0 d
O4 O2- 2 i 0.7635(7) 0.1206(6) 0.5848(6) 1. 0 d

loop_
_atom_type_symbol
_atom_type_oxidation_number
V5+ 4.600
Fe3+ 3.000
O2- -2.000
